data_1570152
loop_
_publ_author_name
'Naithani, Sudhanshu'
'Goswami, Nidhi'
'Singh, Sain'
'Yadav, Vikas'
'Kumar, Sanjay'
'Kumar, Pramod'
'Kumar, Amit'
'Goswami, Tapas'
'Kumar, Sushil'

_publ_section_title
;
 Turn-on detection of Al<sup>3+</sup> and Zn<sup>2+</sup> ions by a NSN
 donor probe: reversibility, logic gates and DFT calculations.
;
_journal_issue 44
_journal_name_full 'Analytical methods : advancing methods and applications'
_journal_page_first 6021
_journal_page_last 6030
_journal_paper_doi 10.1039/d3ay01534c
_journal_volume 15
_journal_year 2023
_chemical_formula_sum 'C26 H24 N2 S'
_chemical_formula_weight 396.53
_space_group_crystal_system monoclinic
_space_group_IT_number 14
_space_group_name_Hall '-P 2yn'
_space_group_name_H-M_alt 'P 1 21/n 1'
_atom_sites_solution_hydrogens geom
_audit_creation_method SHELXL-2018/3
_cell_angle_alpha 90
_cell_angle_beta 90.655(10)
_cell_angle_gamma 90
_cell_formula_units_Z 4
_cell_length_a 5.7751(6)
_cell_length_b 46.275(3)
_cell_length_c 7.7780(8)
_cell_measurement_reflns_used 739
_cell_measurement_temperature 150(2)
_cell_measurement_theta_max 68.5340
_cell_measurement_theta_min 1.9090
_cell_volume 2078.5(3)
_computing_structure_refinement 'SHELXL-2018/3 (Sheldrick, 2018)'
_computing_structure_solution 'SHELXT 2014/5 (Sheldrick, 2014)'
_diffrn_ambient_temperature 150(2)
_diffrn_measured_fraction_theta_full 0.729
_diffrn_measured_fraction_theta_max 0.713
_diffrn_measurement_device_type 'SuperNova, Dual, Cu at home/near, Eos'
_diffrn_radiation_type CuK\a
_diffrn_radiation_wavelength 1.54184
_diffrn_reflns_av_R_equivalents 0.0838
_diffrn_reflns_av_unetI/netI 0.0854
_diffrn_reflns_Laue_measured_fraction_full 0.729
_diffrn_reflns_Laue_measured_fraction_max 0.713
_diffrn_reflns_limit_h_max 7
_diffrn_reflns_limit_h_min -7
_diffrn_reflns_limit_k_max 56
_diffrn_reflns_limit_k_min -56
_diffrn_reflns_limit_l_max 9
_diffrn_reflns_limit_l_min -9
_diffrn_reflns_number 3533
_diffrn_reflns_point_group_measured_fraction_full 0.729
_diffrn_reflns_point_group_measured_fraction_max 0.713
_diffrn_reflns_theta_full 67.684
_diffrn_reflns_theta_max 69.646
_diffrn_reflns_theta_min 1.909
_exptl_absorpt_coefficient_mu 1.476
_exptl_crystal_density_diffrn 1.267
_exptl_crystal_description Plate
_exptl_crystal_F_000 840
_exptl_crystal_size_max 0.18
_exptl_crystal_size_mid 0.15
_exptl_crystal_size_min 0.10
_refine_diff_density_max 0.481
_refine_diff_density_min -0.643
_refine_diff_density_rms 0.100
_refine_ls_extinction_coef 0.0007(3)
_refine_ls_extinction_expression Fc^*^=kFc[1+0.001xFc^2^\l^3^/sin(2\q)]^-1/4^
_refine_ls_extinction_method 'SHELXL-2018/3 (Sheldrick 2018)'
_refine_ls_goodness_of_fit_ref 1.119
_refine_ls_hydrogen_treatment constr
_refine_ls_matrix_type full
_refine_ls_number_parameters 263
_refine_ls_number_reflns 3889
_refine_ls_number_restraints 407
_refine_ls_restrained_S_all 1.042
_refine_ls_R_factor_all 0.1694
_refine_ls_R_factor_gt 0.1178
_refine_ls_shift/su_max 0.000
_refine_ls_shift/su_mean 0.000
_refine_ls_structure_factor_coef Fsqd
_refine_ls_weighting_details 'w=1/[\s^2^(Fo^2^)+(0.0807P)^2^+17.7683P] where P=(Fo^2^+2Fc^2^)/3'
_refine_ls_weighting_scheme calc
_refine_ls_wR_factor_gt 0.3025
_refine_ls_wR_factor_ref 0.3474
_reflns_Friedel_coverage 0.000
_reflns_number_gt 1696
_reflns_number_total 2774
_reflns_threshold_expression 'I > 2\s(I)'
_cod_data_source_file d3ay01534c2.cif
_cod_data_source_block datam
_cod_depositor_comments 'Adding full bibliography for 1570152.cif.'
_cod_original_sg_symbol_H-M 'P 21/n'
_cod_database_code 1570152
_shelx_shelxl_version_number 2018/3
_shelx_space_group_comment
;
The symmetry employed for this shelxl refinement is uniquely defined
by the following loop, which should always be used as a source of
symmetry information in preference to the above space-group names.
They are only intended as comments.
;

loop_
_space_group_symop_operation_xyz
'x, y, z'
'-x+1/2, y+1/2, -z+1/2'
'-x, -y, -z'
'x-1/2, -y-1/2, z-1/2'

loop_
_atom_site_label
_atom_site_type_symbol
_atom_site_fract_x
_atom_site_fract_y
_atom_site_fract_z
_atom_site_U_iso_or_equiv
_atom_site_adp_type
_atom_site_occupancy
_atom_site_site_symmetry_order
_atom_site_calc_flag
_atom_site_refinement_flags_posn
_atom_site_refinement_flags_adp
_atom_site_refinement_flags_occupancy
_atom_site_disorder_assembly
_atom_site_disorder_group
C1 C 0.2337(15) 0.86364(18) 0.3744(12) 0.0364(19) Uani 1 1 d . U . . .
C2 C 0.0209(15) 0.8597(2) 0.2906(13) 0.041(2) Uani 1 1 d . U . . .
H2 H -0.026690 0.840853 0.257552 0.050 Uiso 1 1 calc R U . . .
C3 C -0.1210(15) 0.8831(2) 0.2555(12) 0.041(2) Uani 1 1 d . U . . .
H3 H -0.265237 0.880269 0.197908 0.050 Uiso 1 1 calc R U . . .
C4 C -0.0503(14) 0.91137(19) 0.3058(12) 0.0367(19) Uani 1 1 d . U . . .
C5 C -0.1886(16) 0.9361(2) 0.2667(13) 0.045(2) Uani 1 1 d . U . . .
H5 H -0.333149 0.933782 0.208813 0.054 Uiso 1 1 calc R U . . .
C6 C -0.1150(17) 0.9631(2) 0.3119(13) 0.047(2) Uani 1 1 d . U . . .
H6 H -0.209680 0.979382 0.286664 0.056 Uiso 1 1 calc R U . . .
C7 C 0.0974(17) 0.9670(2) 0.3944(14) 0.045(2) Uani 1 1 d . U . . .
H7 H 0.148304 0.985970 0.422170 0.054 Uiso 1 1 calc R U . . .
C8 C 0.2364(15) 0.94342(18) 0.4370(12) 0.0374(19) Uani 1 1 d . U . . .
H8 H 0.378409 0.946182 0.497617 0.045 Uiso 1 1 calc R U . . .
C9 C 0.1644(14) 0.91546(18) 0.3895(11) 0.0333(18) Uani 1 1 d . U . . .
C10 C 0.3034(14) 0.89054(18) 0.4279(11) 0.0328(18) Uani 1 1 d . U . . .
H10 H 0.444444 0.892672 0.490633 0.039 Uiso 1 1 calc R U . . .
C11 C 0.3870(17) 0.83889(19) 0.4153(12) 0.041(2) Uani 1 1 d . U . . .
H11 H 0.517010 0.842093 0.488810 0.050 Uiso 1 1 calc R U . . .
C12 C 0.517(2) 0.7913(2) 0.4182(13) 0.056(3) Uani 1 1 d . U . . .
H12A H 0.431356 0.776640 0.484974 0.067 Uiso 1 1 calc R U . . .
H12B H 0.633604 0.800257 0.495644 0.067 Uiso 1 1 calc R U . . .
C13 C 0.6384(18) 0.77668(19) 0.2711(12) 0.045(2) Uani 1 1 d . U . . .
H13A H 0.725457 0.791351 0.205428 0.054 Uiso 1 1 calc R U . . .
H13B H 0.521127 0.768072 0.192619 0.054 Uiso 1 1 calc R U . . .
C14 C 0.6359(18) 0.72125(18) 0.4089(12) 0.041(2) Uani 1 1 d . U . . .
H14A H 0.720841 0.707137 0.481640 0.050 Uiso 1 1 calc R U . . .
H14B H 0.513211 0.730036 0.479767 0.050 Uiso 1 1 calc R U . . .
C15 C 0.525(2) 0.7056(2) 0.2591(13) 0.051(2) Uani 1 1 d . U . . .
H15A H 0.444575 0.719669 0.183613 0.061 Uiso 1 1 calc R U . . .
H15B H 0.646467 0.695942 0.190878 0.061 Uiso 1 1 calc R U . . .
C16 C 0.3899(16) 0.65828(19) 0.2680(12) 0.0374(19) Uani 1 1 d . U . . .
H16 H 0.520047 0.654449 0.197967 0.045 Uiso 1 1 calc R U . . .
C17 C 0.2342(14) 0.63391(18) 0.3128(10) 0.0318(16) Uani 1 1 d . U . . .
C18 C 0.2945(14) 0.60636(18) 0.2699(11) 0.0330(17) Uani 1 1 d . U . . .
H18 H 0.433973 0.603159 0.209224 0.040 Uiso 1 1 calc R U . . .
C19 C 0.1542(14) 0.58238(18) 0.3135(10) 0.0300(16) Uani 1 1 d . U . . .
C20 C 0.2140(15) 0.55378(19) 0.2767(11) 0.0379(19) Uani 1 1 d . U . . .
H20 H 0.354381 0.549926 0.218546 0.046 Uiso 1 1 calc R U . . .
C21 C 0.0738(16) 0.53109(19) 0.3230(12) 0.0401(19) Uani 1 1 d . U . . .
H21 H 0.119155 0.511789 0.298953 0.048 Uiso 1 1 calc R U . . .
C22 C -0.1356(16) 0.5366(2) 0.4055(12) 0.0399(19) Uani 1 1 d . U . . .
H22 H -0.233422 0.520951 0.436538 0.048 Uiso 1 1 calc R U . . .
C23 C -0.1997(15) 0.56419(19) 0.4413(11) 0.0357(18) Uani 1 1 d . U . . .
H23 H -0.342210 0.567576 0.497616 0.043 Uiso 1 1 calc R U . . .
C24 C -0.0582(13) 0.58811(17) 0.3964(10) 0.0291(16) Uani 1 1 d . U . . .
C25 C -0.1194(15) 0.61682(19) 0.4360(11) 0.0363(18) Uani 1 1 d . U . . .
H25 H -0.261648 0.620571 0.491971 0.044 Uiso 1 1 calc R U . . .
C26 C 0.0238(14) 0.63952(18) 0.3946(11) 0.0338(17) Uani 1 1 d . U . . .
H26 H -0.019506 0.658802 0.421181 0.041 Uiso 1 1 calc R U . . .
N1 N 0.3534(15) 0.81374(16) 0.3573(11) 0.048(2) Uani 1 1 d . U . . .
N2 N 0.3572(14) 0.68373(16) 0.3187(11) 0.0467(19) Uani 1 1 d . U . . .
S1 S 0.8333(5) 0.74911(5) 0.3416(3) 0.0457(8) Uani 1 1 d . U . . .

loop_
_atom_site_aniso_label
_atom_site_aniso_U_11
_atom_site_aniso_U_22
_atom_site_aniso_U_33
_atom_site_aniso_U_23
_atom_site_aniso_U_13
_atom_site_aniso_U_12
C1 0.022(4) 0.043(4) 0.044(5) 0.004(3) 0.020(4) -0.002(3)
C2 0.021(4) 0.050(4) 0.054(6) -0.004(4) 0.021(4) -0.009(3)
C3 0.021(4) 0.061(4) 0.043(5) -0.003(4) 0.014(4) -0.001(3)
C4 0.016(4) 0.057(4) 0.038(5) 0.002(4) 0.018(4) 0.003(3)
C5 0.026(5) 0.066(5) 0.043(5) 0.001(4) 0.014(4) 0.010(3)
C6 0.034(4) 0.056(4) 0.050(6) 0.008(4) 0.023(4) 0.013(4)
C7 0.034(4) 0.047(4) 0.055(6) 0.000(4) 0.025(4) 0.003(4)
C8 0.027(4) 0.048(4) 0.037(5) -0.003(3) 0.016(4) -0.001(3)
C9 0.016(4) 0.047(4) 0.038(5) 0.002(3) 0.020(4) 0.003(3)
C10 0.018(4) 0.051(4) 0.030(4) 0.001(3) 0.010(4) 0.002(3)
C11 0.042(5) 0.049(4) 0.034(5) 0.007(3) 0.016(4) 0.010(4)
C12 0.073(7) 0.058(5) 0.037(5) 0.006(4) 0.008(5) 0.024(5)
C13 0.054(6) 0.044(5) 0.037(5) 0.003(4) 0.007(5) 0.004(4)
C14 0.050(5) 0.040(4) 0.034(5) 0.002(3) 0.009(4) 0.000(4)
C15 0.060(6) 0.052(5) 0.040(5) 0.006(4) 0.000(5) -0.017(4)
C16 0.029(4) 0.053(4) 0.030(5) 0.007(3) 0.004(4) -0.001(3)
C17 0.022(4) 0.051(4) 0.022(4) 0.007(3) 0.000(3) 0.005(3)
C18 0.019(4) 0.055(4) 0.026(4) 0.004(3) 0.008(3) 0.004(3)
C19 0.020(3) 0.054(4) 0.015(4) -0.002(3) 0.001(3) -0.001(3)
C20 0.031(4) 0.053(4) 0.029(5) -0.001(3) -0.001(4) 0.007(3)
C21 0.038(4) 0.049(4) 0.033(5) 0.000(4) -0.004(4) 0.006(3)
C22 0.036(4) 0.051(4) 0.032(5) 0.004(4) -0.002(4) -0.002(4)
C23 0.024(4) 0.055(4) 0.028(4) -0.001(3) 0.003(4) -0.006(3)
C24 0.021(3) 0.052(4) 0.014(4) 0.004(3) 0.000(3) 0.002(3)
C25 0.023(4) 0.057(4) 0.029(5) -0.002(3) 0.003(4) 0.003(3)
C26 0.027(4) 0.049(4) 0.025(4) 0.002(3) 0.002(3) 0.009(3)
N1 0.054(5) 0.042(4) 0.049(5) 0.006(3) 0.019(4) 0.010(3)
N2 0.047(5) 0.047(4) 0.047(5) 0.008(3) 0.007(4) -0.002(3)
S1 0.0486(15) 0.0405(12) 0.0483(15) -0.0027(10) 0.0124(12) -0.0005(11)

loop_
_atom_type_symbol
_atom_type_description
_atom_type_scat_dispersion_real
_atom_type_scat_dispersion_imag
_atom_type_scat_source
C C 0.0181 0.0091 'International Tables Vol C Tables 4.2.6.8 and 6.1.1.4'
H H 0.0000 0.0000 'International Tables Vol C Tables 4.2.6.8 and 6.1.1.4'
Cl Cl 0.3639 0.7018 'International Tables Vol C Tables 4.2.6.8 and 6.1.1.4'
N N 0.0311 0.0180 'International Tables Vol C Tables 4.2.6.8 and 6.1.1.4'
S S 0.3331 0.5567 'International Tables Vol C Tables 4.2.6.8 and 6.1.1.4'
O O 0.0492 0.0322 'International Tables Vol C Tables 4.2.6.8 and 6.1.1.4'

loop_
_geom_angle_atom_site_label_1
_geom_angle_atom_site_label_2
_geom_angle_atom_site_label_3
_geom_angle
_geom_angle_site_symmetry_1
_geom_angle_site_symmetry_3
_geom_angle_publ_flag
C10 C1 C2 120.9(9) . . ?
C10 C1 C11 117.6(9) . . ?
C2 C1 C11 121.4(8) . . ?
C3 C2 C1 120.5(9) . . ?
C3 C2 H2 119.7 . . ?
C1 C2 H2 119.7 . . ?
C2 C3 C4 119.8(9) . . ?
C2 C3 H3 120.1 . . ?
C4 C3 H3 120.1 . . ?
C9 C4 C3 119.9(8) . . ?
C9 C4 C5 118.6(9) . . ?
C3 C4 C5 121.4(9) . . ?
C6 C5 C4 120.5(10) . . ?
C6 C5 H5 119.7 . . ?
C4 C5 H5 119.7 . . ?
C5 C6 C7 120.6(10) . . ?
C5 C6 H6 119.7 . . ?
C7 C6 H6 119.7 . . ?
C6 C7 C8 120.8(9) . . ?
C6 C7 H7 119.6 . . ?
C8 C7 H7 119.6 . . ?
C7 C8 C9 119.4(9) . . ?
C7 C8 H8 120.3 . . ?
C9 C8 H8 120.3 . . ?
C4 C9 C8 120.1(8) . . ?
C4 C9 C10 118.4(8) . . ?
C8 C9 C10 121.5(9) . . ?
C1 C10 C9 120.3(9) . . ?
C1 C10 H10 119.8 . . ?
C9 C10 H10 119.8 . . ?
N1 C11 C1 123.2(10) . . ?
N1 C11 H11 118.4 . . ?
C1 C11 H11 118.4 . . ?
N1 C12 C13 111.9(8) . . ?
N1 C12 H12A 109.2 . . ?
C13 C12 H12A 109.2 . . ?
N1 C12 H12B 109.2 . . ?
C13 C12 H12B 109.2 . . ?
H12A C12 H12B 107.9 . . ?
C12 C13 S1 112.6(7) . . ?
C12 C13 H13A 109.1 . . ?
S1 C13 H13A 109.1 . . ?
C12 C13 H13B 109.1 . . ?
S1 C13 H13B 109.1 . . ?
H13A C13 H13B 107.8 . . ?
C15 C14 S1 112.6(6) . . ?
C15 C14 H14A 109.1 . . ?
S1 C14 H14A 109.1 . . ?
C15 C14 H14B 109.1 . . ?
S1 C14 H14B 109.1 . . ?
H14A C14 H14B 107.8 . . ?
N2 C15 C14 111.1(8) . . ?
N2 C15 H15A 109.4 . . ?
C14 C15 H15A 109.4 . . ?
N2 C15 H15B 109.4 . . ?
C14 C15 H15B 109.4 . . ?
H15A C15 H15B 108.0 . . ?
N2 C16 C17 123.0(8) . . ?
N2 C16 H16 118.5 . . ?
C17 C16 H16 118.5 . . ?
C18 C17 C26 120.6(8) . . ?
C18 C17 C16 119.7(7) . . ?
C26 C17 C16 119.7(8) . . ?
C17 C18 C19 121.7(7) . . ?
C17 C18 H18 119.2 . . ?
C19 C18 H18 119.2 . . ?
C20 C19 C24 119.2(8) . . ?
C20 C19 C18 123.3(8) . . ?
C24 C19 C18 117.5(7) . . ?
C21 C20 C19 121.4(8) . . ?
C21 C20 H20 119.3 . . ?
C19 C20 H20 119.3 . . ?
C20 C21 C22 119.7(8) . . ?
C20 C21 H21 120.1 . . ?
C22 C21 H21 120.1 . . ?
C23 C22 C21 120.2(8) . . ?
C23 C22 H22 119.9 . . ?
C21 C22 H22 119.9 . . ?
C22 C23 C24 121.5(8) . . ?
C22 C23 H23 119.2 . . ?
C24 C23 H23 119.2 . . ?
C25 C24 C19 119.8(7) . . ?
C25 C24 C23 122.3(7) . . ?
C19 C24 C23 118.0(8) . . ?
C26 C25 C24 121.0(8) . . ?
C26 C25 H25 119.5 . . ?
C24 C25 H25 119.5 . . ?
C25 C26 C17 119.4(8) . . ?
C25 C26 H26 120.3 . . ?
C17 C26 H26 120.3 . . ?
C11 N1 C12 116.0(10) . . ?
C16 N2 C15 116.1(8) . . ?
C13 S1 C14 101.7(5) . . ?

loop_
_geom_bond_atom_site_label_1
_geom_bond_atom_site_label_2
_geom_bond_distance
_geom_bond_site_symmetry_2
_geom_bond_publ_flag
C1 C10 1.371(12) . ?
C1 C2 1.396(14) . ?
C1 C11 1.480(12) . ?
C2 C3 1.381(13) . ?
C2 H2 0.9500 . ?
C3 C4 1.425(13) . ?
C3 H3 0.9500 . ?
C4 C9 1.407(13) . ?
C4 C5 1.427(12) . ?
C5 C6 1.364(14) . ?
C5 H5 0.9500 . ?
C6 C7 1.389(15) . ?
C6 H6 0.9500 . ?
C7 C8 1.392(12) . ?
C7 H7 0.9500 . ?
C8 C9 1.407(12) . ?
C8 H8 0.9500 . ?
C9 C10 1.435(11) . ?
C10 H10 0.9500 . ?
C11 N1 1.263(12) . ?
C11 H11 0.9500 . ?
C12 N1 1.477(12) . ?
C12 C13 1.510(13) . ?
C12 H12A 0.9900 . ?
C12 H12B 0.9900 . ?
C13 S1 1.784(10) . ?
C13 H13A 0.9900 . ?
C13 H13B 0.9900 . ?
C14 C15 1.510(13) . ?
C14 S1 1.803(9) . ?
C14 H14A 0.9900 . ?
C14 H14B 0.9900 . ?
C15 N2 1.478(11) . ?
C15 H15A 0.9900 . ?
C15 H15B 0.9900 . ?
C16 N2 1.257(11) . ?
C16 C17 1.486(12) . ?
C16 H16 0.9500 . ?
C17 C18 1.364(11) . ?
C17 C26 1.402(12) . ?
C18 C19 1.417(11) . ?
C18 H18 0.9500 . ?
C19 C20 1.398(11) . ?
C19 C24 1.417(11) . ?
C20 C21 1.376(12) . ?
C20 H20 0.9500 . ?
C21 C22 1.399(13) . ?
C21 H21 0.9500 . ?
C22 C23 1.361(12) . ?
C22 H22 0.9500 . ?
C23 C24 1.422(11) . ?
C23 H23 0.9500 . ?
C24 C25 1.410(11) . ?
C25 C26 1.378(12) . ?
C25 H25 0.9500 . ?
C26 H26 0.9500 . ?

loop_
_geom_torsion_atom_site_label_1
_geom_torsion_atom_site_label_2
_geom_torsion_atom_site_label_3
_geom_torsion_atom_site_label_4
_geom_torsion
_geom_torsion_site_symmetry_1
_geom_torsion_site_symmetry_2
_geom_torsion_site_symmetry_3
_geom_torsion_site_symmetry_4
_geom_torsion_publ_flag
C10 C1 C2 C3 1.9(14) . . . . ?
C11 C1 C2 C3 179.2(8) . . . . ?
C1 C2 C3 C4 -0.3(14) . . . . ?
C2 C3 C4 C9 0.6(13) . . . . ?
C2 C3 C4 C5 177.9(8) . . . . ?
C9 C4 C5 C6 -0.9(13) . . . . ?
C3 C4 C5 C6 -178.2(9) . . . . ?
C4 C5 C6 C7 0.9(14) . . . . ?
C5 C6 C7 C8 -1.8(14) . . . . ?
C6 C7 C8 C9 2.6(13) . . . . ?
C3 C4 C9 C8 179.0(8) . . . . ?
C5 C4 C9 C8 1.7(12) . . . . ?
C3 C4 C9 C10 -2.4(12) . . . . ?
C5 C4 C9 C10 -179.7(8) . . . . ?
C7 C8 C9 C4 -2.5(13) . . . . ?
C7 C8 C9 C10 178.9(8) . . . . ?
C2 C1 C10 C9 -3.7(13) . . . . ?
C11 C1 C10 C9 178.9(7) . . . . ?
C4 C9 C10 C1 3.9(12) . . . . ?
C8 C9 C10 C1 -177.5(8) . . . . ?
C10 C1 C11 N1 -172.2(9) . . . . ?
C2 C1 C11 N1 10.4(14) . . . . ?
N1 C12 C13 S1 -179.1(7) . . . . ?
S1 C14 C15 N2 -177.6(7) . . . . ?
N2 C16 C17 C18 -172.6(9) . . . . ?
N2 C16 C17 C26 9.2(13) . . . . ?
C26 C17 C18 C19 -3.3(12) . . . . ?
C16 C17 C18 C19 178.5(8) . . . . ?
C17 C18 C19 C20 -177.8(8) . . . . ?
C17 C18 C19 C24 3.1(12) . . . . ?
C24 C19 C20 C21 -1.6(12) . . . . ?
C18 C19 C20 C21 179.3(8) . . . . ?
C19 C20 C21 C22 1.3(13) . . . . ?
C20 C21 C22 C23 -0.6(13) . . . . ?
C21 C22 C23 C24 0.2(13) . . . . ?
C20 C19 C24 C25 179.3(8) . . . . ?
C18 C19 C24 C25 -1.5(11) . . . . ?
C20 C19 C24 C23 1.1(11) . . . . ?
C18 C19 C24 C23 -179.7(8) . . . . ?
C22 C23 C24 C25 -178.6(8) . . . . ?
C22 C23 C24 C19 -0.4(12) . . . . ?
C19 C24 C25 C26 0.3(12) . . . . ?
C23 C24 C25 C26 178.4(8) . . . . ?
C24 C25 C26 C17 -0.4(13) . . . . ?
C18 C17 C26 C25 1.9(12) . . . . ?
C16 C17 C26 C25 -179.9(8) . . . . ?
C1 C11 N1 C12 -177.1(8) . . . . ?
C13 C12 N1 C11 -122.6(10) . . . . ?
C17 C16 N2 C15 -178.5(8) . . . . ?
C14 C15 N2 C16 -124.1(10) . . . . ?
C12 C13 S1 C14 72.1(9) . . . . ?
C15 C14 S1 C13 75.2(8) . . . . ?
